data_7240468
loop_
_publ_author_name
'Zhang, Guoshun'
'shang, xiaoqing'
'han, wei'
'zhang, lifeng'
'ren, guolian'
'Zhang, Shuqiu'

_publ_section_title
;
 Synthesis, Structural Characterization, Physicochemical Properties and
 Transformations of Dehydroevodiamine and Its Hydrochloride Salts
;
_journal_name_full CrystEngComm
_journal_paper_doi 10.1039/D0CE00136H
_journal_year 2020
_chemical_formula_moiety 'C19 H17 N3 O2'
_chemical_formula_sum 'C19 H17 N3 O2'
_chemical_formula_weight 319.35
_space_group_crystal_system triclinic
_space_group_IT_number 2
_space_group_name_Hall '-P 1'
_space_group_name_H-M_alt 'P -1'
_atom_sites_solution_hydrogens mixed
_audit_creation_method SHELXL-2014/7
_audit_update_record
;
2020-01-29 deposited with the CCDC.	2020-05-06 downloaded from the CCDC.
;
_cell_angle_alpha 105.866(2)
_cell_angle_beta 99.290(2)
_cell_angle_gamma 96.696(2)
_cell_formula_units_Z 2
_cell_length_a 6.9170(5)
_cell_length_b 8.8668(7)
_cell_length_c 14.1791(12)
_cell_measurement_reflns_used 3946
_cell_measurement_temperature 296(2)
_cell_measurement_theta_max 28.326
_cell_measurement_theta_min 3.028
_cell_volume 813.61(11)
_computing_structure_refinement 'SHELXL-2014/7 (Sheldrick, 2014)'
_diffrn_ambient_temperature 296(2)
_diffrn_measured_fraction_theta_full 0.974
_diffrn_measured_fraction_theta_max 0.974
_diffrn_measurement_device_type CCD
_diffrn_measurement_method \w\k
_diffrn_radiation_type MoK\a
_diffrn_radiation_wavelength 0.71073
_diffrn_reflns_av_R_equivalents 0.0256
_diffrn_reflns_av_unetI/netI 0.0373
_diffrn_reflns_Laue_measured_fraction_full 0.974
_diffrn_reflns_Laue_measured_fraction_max 0.974
_diffrn_reflns_limit_h_max 9
_diffrn_reflns_limit_h_min -8
_diffrn_reflns_limit_k_max 11
_diffrn_reflns_limit_k_min -11
_diffrn_reflns_limit_l_max 18
_diffrn_reflns_limit_l_min -18
_diffrn_reflns_number 8401
_diffrn_reflns_point_group_measured_fraction_full 0.974
_diffrn_reflns_point_group_measured_fraction_max 0.974
_diffrn_reflns_theta_full 25.242
_diffrn_reflns_theta_max 28.326
_diffrn_reflns_theta_min 3.028
_diffrn_source 'fine-focus sealed tube'
_exptl_absorpt_coefficient_mu 0.087
_exptl_absorpt_correction_T_max 0.998
_exptl_absorpt_correction_T_min 0.991
_exptl_absorpt_correction_type multi-scan
_exptl_absorpt_process_details ' Higashi, T. (1995)'
_exptl_crystal_colour Yellow
_exptl_crystal_density_diffrn 1.304
_exptl_crystal_description Bulk
_exptl_crystal_F_000 336
_exptl_crystal_size_max 0.12
_exptl_crystal_size_mid 0.09
_exptl_crystal_size_min 0.02
_refine_diff_density_max 0.211
_refine_diff_density_min -0.178
_refine_diff_density_rms 0.034
_refine_ls_extinction_method none
_refine_ls_goodness_of_fit_ref 1.021
_refine_ls_hydrogen_treatment mixed
_refine_ls_matrix_type full
_refine_ls_number_parameters 225
_refine_ls_number_reflns 3946
_refine_ls_number_restraints 0
_refine_ls_restrained_S_all 1.021
_refine_ls_R_factor_all 0.0757
_refine_ls_R_factor_gt 0.0489
_refine_ls_shift/su_max 0.000
_refine_ls_shift/su_mean 0.000
_refine_ls_structure_factor_coef Fsqd
_refine_ls_weighting_details 'w=1/[\s^2^(Fo^2^)+(0.0617P)^2^+0.1472P] where P=(Fo^2^+2Fc^2^)/3'
_refine_ls_weighting_scheme calc
_refine_ls_wR_factor_gt 0.1180
_refine_ls_wR_factor_ref 0.1332
_reflns_Friedel_coverage 0.000
_reflns_number_gt 2812
_reflns_number_total 3946
_reflns_threshold_expression 'I > 2\s(I)'
_cod_data_source_file d0ce00136h2.cif
_cod_data_source_block DHED
_cod_depositor_comments
;
The following automatic conversions were performed:

data item '_exptl_absorpt_correction_type' value 'Multi-scan' was
changed to 'multi-scan' in accordance with the
/home/data/users/saulius/crontab/automatic-downloads/rss-feeds/RSC/lib/dictionaries/cif_core.dic
dictionary named 'cif_core.dic' version 2.4.2 last updated on
2011-04-26.

Automatic conversion script
Id: cif_fix_values 7556 2019-12-06 15:28:31Z antanas 
;
_cod_database_code 7240468
_shelx_shelxl_version_number 2014/7
_shelx_space_group_comment
;
The symmetry employed for this shelxl refinement is uniquely defined
by the following loop, which should always be used as a source of
symmetry information in preference to the above space-group names.
They are only intended as comments.
;

loop_
_space_group_symop_operation_xyz
'x, y, z'
'-x, -y, -z'

loop_
_atom_site_label
_atom_site_type_symbol
_atom_site_fract_x
_atom_site_fract_y
_atom_site_fract_z
_atom_site_U_iso_or_equiv
_atom_site_adp_type
_atom_site_occupancy
_atom_site_site_symmetry_order
_atom_site_calc_flag
_atom_site_refinement_flags_posn
_atom_site_refinement_flags_adp
_atom_site_refinement_flags_occupancy
_atom_site_disorder_assembly
_atom_site_disorder_group
O1 O -0.16869(18) 0.32392(18) 0.05677(10) 0.0705(4) Uani 1 1 d . . . . .
O2 O 0.28826(16) 0.11191(12) 0.04152(7) 0.0458(3) Uani 1 1 d . . . . .
N1 N 0.37415(19) -0.04315(14) -0.15062(9) 0.0400(3) Uani 1 1 d . . . . .
N2 N 0.04282(18) 0.21592(14) -0.03766(9) 0.0395(3) Uani 1 1 d . . . . .
N3 N -0.0160(3) 0.4125(2) 0.26066(12) 0.0635(4) Uani 1 1 d . . . . .
C1 C 0.5080(3) -0.1641(2) -0.30271(13) 0.0546(4) Uani 1 1 d . . . . .
H1B H 0.6048 -0.2083 -0.2710 0.066 Uiso 1 1 calc R U . . .
C2 C 0.4836(3) -0.1803(2) -0.40304(14) 0.0677(5) Uani 1 1 d . . . . .
H2A H 0.5659 -0.2365 -0.4398 0.081 Uiso 1 1 calc R U . . .
C3 C 0.3387(4) -0.1148(3) -0.45143(14) 0.0698(6) Uani 1 1 d . . . . .
H3B H 0.3260 -0.1287 -0.5197 0.084 Uiso 1 1 calc R U . . .
C4 C 0.2150(3) -0.0306(2) -0.40032(12) 0.0594(5) Uani 1 1 d . . . . .
H4A H 0.1196 0.0131 -0.4334 0.071 Uiso 1 1 calc R U . . .
C5 C 0.2337(2) -0.01083(17) -0.29732(11) 0.0426(3) Uani 1 1 d . . . . .
C6 C 0.3818(2) -0.07874(17) -0.24999(11) 0.0414(3) Uani 1 1 d . . . . .
C7 C 0.2273(2) 0.04708(16) -0.13449(10) 0.0362(3) Uani 1 1 d . . . . .
C8 C 0.1364(2) 0.06834(16) -0.22201(10) 0.0380(3) Uani 1 1 d . . . . .
C9 C -0.0256(2) 0.16571(19) -0.22216(12) 0.0458(4) Uani 1 1 d . . . . .
H9A H -0.1279 0.1180 -0.2821 0.055 Uiso 1 1 calc R U . . .
H9B H 0.0273 0.2721 -0.2219 0.055 Uiso 1 1 calc R U . . .
C10 C -0.1139(2) 0.17387(19) -0.12988(12) 0.0458(4) Uani 1 1 d . . . . .
H10A H -0.2009 0.2527 -0.1230 0.055 Uiso 1 1 calc R U . . .
H10B H -0.1932 0.0717 -0.1382 0.055 Uiso 1 1 calc R U . . .
C11 C 0.1927(2) 0.12364(16) -0.03588(10) 0.0356(3) Uani 1 1 d . . . . .
C12 C 0.1559(2) 0.45669(17) 0.23161(12) 0.0441(4) Uani 1 1 d . . . . .
C13 C 0.1737(2) 0.40868(16) 0.13015(11) 0.0395(3) Uani 1 1 d . . . . .
C14 C 0.0030(2) 0.31401(18) 0.05121(11) 0.0419(3) Uani 1 1 d . . . . .
C15 C 0.3508(2) 0.45955(19) 0.10457(13) 0.0506(4) Uani 1 1 d . . . . .
H15A H 0.3618 0.4278 0.0378 0.061 Uiso 1 1 calc R U . . .
C16 C 0.5093(3) 0.5548(2) 0.17465(16) 0.0656(5) Uani 1 1 d . . . . .
H16A H 0.6256 0.5886 0.1559 0.079 Uiso 1 1 calc R U . . .
C17 C 0.4924(3) 0.5995(2) 0.27360(16) 0.0675(5) Uani 1 1 d . . . . .
H17A H 0.5989 0.6641 0.3219 0.081 Uiso 1 1 calc R U . . .
C18 C 0.3214(3) 0.5505(2) 0.30227(14) 0.0569(4) Uani 1 1 d . . . . .
H18A H 0.3155 0.5802 0.3698 0.068 Uiso 1 1 calc R U . . .
C19 C -0.0350(4) 0.4509(3) 0.36375(15) 0.0840(7) Uani 1 1 d . . . . .
H19A H -0.1670 0.4089 0.3674 0.126 Uiso 1 1 calc R U . . .
H19B H 0.0597 0.4051 0.3997 0.126 Uiso 1 1 calc R U . . .
H19C H -0.0103 0.5643 0.3929 0.126 Uiso 1 1 calc R U . . .
H1A H 0.464(3) -0.064(2) -0.1031(14) 0.060(5) Uiso 1 1 d . . . . .
H3A H -0.122(3) 0.366(3) 0.2111(16) 0.080(7) Uiso 1 1 d . . . . .

loop_
_atom_site_aniso_label
_atom_site_aniso_U_11
_atom_site_aniso_U_22
_atom_site_aniso_U_33
_atom_site_aniso_U_23
_atom_site_aniso_U_13
_atom_site_aniso_U_12
O1 0.0395(7) 0.1044(11) 0.0590(8) 0.0072(7) 0.0089(6) 0.0218(7)
O2 0.0552(6) 0.0483(6) 0.0352(5) 0.0144(5) -0.0006(5) 0.0220(5)
N1 0.0433(7) 0.0421(7) 0.0332(6) 0.0097(5) -0.0001(5) 0.0163(5)
N2 0.0373(6) 0.0400(6) 0.0396(6) 0.0115(5) -0.0002(5) 0.0123(5)
N3 0.0623(10) 0.0706(10) 0.0480(9) 0.0054(8) 0.0161(8) -0.0032(8)
C1 0.0558(10) 0.0517(9) 0.0487(10) 0.0023(8) 0.0084(8) 0.0130(8)
C2 0.0763(13) 0.0664(12) 0.0511(11) -0.0015(9) 0.0210(10) 0.0097(10)
C3 0.0935(15) 0.0723(13) 0.0364(9) 0.0079(9) 0.0116(10) 0.0073(11)
C4 0.0728(12) 0.0609(11) 0.0369(8) 0.0132(8) -0.0043(8) 0.0064(9)
C5 0.0461(8) 0.0389(7) 0.0367(8) 0.0101(6) -0.0031(6) 0.0025(6)
C6 0.0440(8) 0.0367(7) 0.0366(7) 0.0053(6) 0.0002(6) 0.0042(6)
C7 0.0374(7) 0.0327(6) 0.0368(7) 0.0110(6) -0.0005(6) 0.0087(5)
C8 0.0393(8) 0.0358(7) 0.0357(7) 0.0123(6) -0.0035(6) 0.0046(6)
C9 0.0441(8) 0.0467(8) 0.0449(8) 0.0190(7) -0.0073(7) 0.0110(7)
C10 0.0359(8) 0.0499(8) 0.0479(9) 0.0143(7) -0.0044(6) 0.0115(6)
C11 0.0372(7) 0.0317(6) 0.0368(7) 0.0119(6) -0.0001(6) 0.0075(5)
C12 0.0476(9) 0.0335(7) 0.0487(9) 0.0073(6) 0.0086(7) 0.0097(6)
C13 0.0398(8) 0.0314(7) 0.0467(8) 0.0091(6) 0.0081(6) 0.0106(6)
C14 0.0377(8) 0.0438(8) 0.0462(8) 0.0144(7) 0.0081(6) 0.0129(6)
C15 0.0480(9) 0.0442(8) 0.0578(10) 0.0106(7) 0.0143(8) 0.0065(7)
C16 0.0462(10) 0.0565(11) 0.0831(14) 0.0077(10) 0.0128(9) -0.0026(8)
C17 0.0512(11) 0.0534(10) 0.0762(13) -0.0016(9) -0.0052(9) -0.0011(8)
C18 0.0622(11) 0.0449(9) 0.0515(10) -0.0003(8) 0.0023(8) 0.0100(8)
C19 0.0949(17) 0.0905(16) 0.0569(12) 0.0066(11) 0.0299(12) -0.0063(13)

loop_
_atom_type_symbol
_atom_type_description
_atom_type_scat_dispersion_real
_atom_type_scat_dispersion_imag
_atom_type_scat_source
C C 0.0033 0.0016 'International Tables Vol C Tables 4.2.6.8 and 6.1.1.4'
H H 0.0000 0.0000 'International Tables Vol C Tables 4.2.6.8 and 6.1.1.4'
N N 0.0061 0.0033 'International Tables Vol C Tables 4.2.6.8 and 6.1.1.4'
O O 0.0106 0.0060 'International Tables Vol C Tables 4.2.6.8 and 6.1.1.4'

loop_
_geom_angle_atom_site_label_1
_geom_angle_atom_site_label_2
_geom_angle_atom_site_label_3
_geom_angle
_geom_angle_site_symmetry_1
_geom_angle_site_symmetry_3
_geom_angle_publ_flag
C6 N1 C7 107.84(12) . . ?
C6 N1 H1A 124.6(11) . . ?
C7 N1 H1A 127.0(11) . . ?
C11 N2 C14 121.60(12) . . ?
C11 N2 C10 118.13(12) . . ?
C14 N2 C10 117.71(12) . . ?
C12 N3 C19 123.01(17) . . ?
C12 N3 H3A 116.0(14) . . ?
C19 N3 H3A 120.8(14) . . ?
C2 C1 C6 117.42(18) . . ?
C2 C1 H1B 121.3 . . ?
C6 C1 H1B 121.3 . . ?
C1 C2 C3 121.80(18) . . ?
C1 C2 H2A 119.1 . . ?
C3 C2 H2A 119.1 . . ?
C4 C3 C2 121.17(17) . . ?
C4 C3 H3B 119.4 . . ?
C2 C3 H3B 119.4 . . ?
C3 C4 C5 119.28(17) . . ?
C3 C4 H4A 120.4 . . ?
C5 C4 H4A 120.4 . . ?
C4 C5 C6 118.43(15) . . ?
C4 C5 C8 134.70(15) . . ?
C6 C5 C8 106.86(12) . . ?
N1 C6 C1 129.86(15) . . ?
N1 C6 C5 108.23(13) . . ?
C1 C6 C5 121.90(15) . . ?
C8 C7 N1 110.72(13) . . ?
C8 C7 C11 125.43(13) . . ?
N1 C7 C11 123.46(12) . . ?
C7 C8 C5 106.34(13) . . ?
C7 C8 C9 120.14(14) . . ?
C5 C8 C9 133.47(13) . . ?
C8 C9 C10 109.13(12) . . ?
C8 C9 H9A 109.9 . . ?
C10 C9 H9A 109.9 . . ?
C8 C9 H9B 109.9 . . ?
C10 C9 H9B 109.9 . . ?
H9A C9 H9B 108.3 . . ?
N2 C10 C9 111.70(12) . . ?
N2 C10 H10A 109.3 . . ?
C9 C10 H10A 109.3 . . ?
N2 C10 H10B 109.3 . . ?
C9 C10 H10B 109.3 . . ?
H10A C10 H10B 107.9 . . ?
O2 C11 N2 123.16(13) . . ?
O2 C11 C7 123.58(13) . . ?
N2 C11 C7 113.24(12) . . ?
N3 C12 C18 120.67(16) . . ?
N3 C12 C13 121.66(14) . . ?
C18 C12 C13 117.67(15) . . ?
C15 C13 C12 119.24(14) . . ?
C15 C13 C14 120.07(14) . . ?
C12 C13 C14 120.59(13) . . ?
O1 C14 N2 118.68(14) . . ?
O1 C14 C13 123.19(14) . . ?
N2 C14 C13 117.97(12) . . ?
C16 C15 C13 122.12(17) . . ?
C16 C15 H15A 118.9 . . ?
C13 C15 H15A 118.9 . . ?
C15 C16 C17 118.49(17) . . ?
C15 C16 H16A 120.8 . . ?
C17 C16 H16A 120.8 . . ?
C16 C17 C18 121.32(17) . . ?
C16 C17 H17A 119.3 . . ?
C18 C17 H17A 119.3 . . ?
C17 C18 C12 121.12(17) . . ?
C17 C18 H18A 119.4 . . ?
C12 C18 H18A 119.4 . . ?
N3 C19 H19A 109.5 . . ?
N3 C19 H19B 109.5 . . ?
H19A C19 H19B 109.5 . . ?
N3 C19 H19C 109.5 . . ?
H19A C19 H19C 109.5 . . ?
H19B C19 H19C 109.5 . . ?

loop_
_geom_bond_atom_site_label_1
_geom_bond_atom_site_label_2
_geom_bond_distance
_geom_bond_site_symmetry_2
_geom_bond_publ_flag
O1 C14 1.2146(18) . ?
O2 C11 1.2231(16) . ?
N1 C6 1.3684(19) . ?
N1 C7 1.3744(18) . ?
N1 H1A 0.916(19) . ?
N2 C11 1.3952(17) . ?
N2 C14 1.4102(19) . ?
N2 C10 1.4850(18) . ?
N3 C12 1.369(2) . ?
N3 C19 1.439(2) . ?
N3 H3A 0.90(2) . ?
C1 C2 1.370(3) . ?
C1 C6 1.396(2) . ?
C1 H1B 0.9300 . ?
C2 C3 1.394(3) . ?
C2 H2A 0.9300 . ?
C3 C4 1.367(3) . ?
C3 H3B 0.9300 . ?
C4 C5 1.405(2) . ?
C4 H4A 0.9300 . ?
C5 C6 1.416(2) . ?
C5 C8 1.421(2) . ?
C7 C8 1.3690(19) . ?
C7 C11 1.449(2) . ?
C8 C9 1.492(2) . ?
C9 C10 1.519(2) . ?
C9 H9A 0.9700 . ?
C9 H9B 0.9700 . ?
C10 H10A 0.9700 . ?
C10 H10B 0.9700 . ?
C12 C18 1.400(2) . ?
C12 C13 1.415(2) . ?
C13 C15 1.392(2) . ?
C13 C14 1.477(2) . ?
C15 C16 1.370(2) . ?
C15 H15A 0.9300 . ?
C16 C17 1.378(3) . ?
C16 H16A 0.9300 . ?
C17 C18 1.372(3) . ?
C17 H17A 0.9300 . ?
C18 H18A 0.9300 . ?
C19 H19A 0.9600 . ?
C19 H19B 0.9600 . ?
C19 H19C 0.9600 . ?

loop_
_geom_hbond_atom_site_label_D
_geom_hbond_atom_site_label_H
_geom_hbond_atom_site_label_A
_geom_hbond_distance_DH
_geom_hbond_distance_HA
_geom_hbond_distance_DA
_geom_hbond_angle_DHA
_geom_hbond_site_symmetry_A
N3 H3A O1 0.90(2) 2.08(2) 2.769(2) 132.7(18) .
N1 H1A O2 0.916(19) 1.94(2) 2.8105(16) 158.4(16) 2_655
